data_4029264
loop_
_publ_author_name
'Priede, Martins'
'Kazak, Mihail'
'Kalnins, Toms'
'Shubin, Kirill'
'Suna, Edgars'

_publ_section_title
;
 Diastereoselective Hydroxymethylation of Cyclic
 N-tert-Butanesulfinylketimines Using Methoxymethanol as Formaldehyde
 Source.
;
_journal_issue 8
_journal_name_full 'The Journal of organic chemistry'
_journal_page_first 3715
_journal_page_last 3724
_journal_paper_doi 10.1021/jo500506u
_journal_volume 79
_journal_year 2014
_chemical_absolute_configuration rmad
_chemical_formula_moiety 'C13 H19 N O2 S2'
_chemical_formula_sum 'C13 H19 N O2 S2'
_chemical_formula_weight 285.41
_chemical_name_systematic
; 
 ? 
;
_space_group_IT_number 19
_symmetry_cell_setting orthorhombic
_symmetry_space_group_name_Hall 'P 2ac 2ab'
_symmetry_space_group_name_H-M 'P 21 21 21'
_atom_sites_solution_hydrogens mixed
_atom_sites_solution_primary direct
_atom_sites_solution_secondary difmap
_audit_creation_method SHELXL-97
_cell_angle_alpha 90.00
_cell_angle_beta 90.00
_cell_angle_gamma 90.00
_cell_formula_units_Z 4
_cell_length_a 5.99610(10)
_cell_length_b 9.1613(2)
_cell_length_c 25.6885(7)
_cell_measurement_reflns_used 2147
_cell_measurement_temperature 173(2)
_cell_measurement_theta_max 27.5
_cell_measurement_theta_min 0.9
_cell_volume 1411.12(5)
_computing_structure_refinement 'SHELXL-97 (Sheldrick, 1997)'
_computing_structure_solution 'SHELXS-97 (Sheldrick, 1990)'
_diffrn_ambient_temperature 173(2)
_diffrn_measured_fraction_theta_full 0.971
_diffrn_measured_fraction_theta_max 0.971
_diffrn_measurement_device_type 'Bruker-Nonius KappaCCD'
_diffrn_measurement_method '\f and \w scan'
_diffrn_radiation_monochromator graphite
_diffrn_radiation_source 'fine-focus sealed tube'
_diffrn_radiation_type MoK\a
_diffrn_radiation_wavelength 0.71073
_diffrn_reflns_av_R_equivalents 0.0023
_diffrn_reflns_av_sigmaI/netI 0.0494
_diffrn_reflns_limit_h_max 8
_diffrn_reflns_limit_h_min -8
_diffrn_reflns_limit_k_max 12
_diffrn_reflns_limit_k_min -12
_diffrn_reflns_limit_l_max 35
_diffrn_reflns_limit_l_min -35
_diffrn_reflns_number 3750
_diffrn_reflns_theta_full 29.5
_diffrn_reflns_theta_max 29.5
_diffrn_reflns_theta_min 1.5
_exptl_absorpt_coefficient_mu 0.371
_exptl_absorpt_correction_type none
_exptl_crystal_colour Yellow
_exptl_crystal_density_diffrn 1.343
_exptl_crystal_density_method 'not measured'
_exptl_crystal_description Needle
_exptl_crystal_F_000 608
_exptl_crystal_size_max 0.41
_exptl_crystal_size_mid 0.14
_exptl_crystal_size_min 0.11
_refine_diff_density_max 0.318
_refine_diff_density_min -0.221
_refine_diff_density_rms 0.049
_refine_ls_abs_structure_details 'Flack H D (1983), Acta Cryst. A39, 876-881'
_refine_ls_abs_structure_Flack -0.03(8)
_refine_ls_extinction_method none
_refine_ls_goodness_of_fit_ref 1.036
_refine_ls_hydrogen_treatment mixed
_refine_ls_matrix_type full
_refine_ls_number_parameters 167
_refine_ls_number_reflns 3746
_refine_ls_number_restraints 0
_refine_ls_restrained_S_all 1.036
_refine_ls_R_factor_all 0.0474
_refine_ls_R_factor_gt 0.0398
_refine_ls_shift/su_max 0.003
_refine_ls_shift/su_mean 0.000
_refine_ls_structure_factor_coef Fsqd
_refine_ls_weighting_details 'calc w=1/[\s^2^(Fo^2^)+(0.0340P)^2^+0.6419P] where P=(Fo^2^+2Fc^2^)/3'
_refine_ls_weighting_scheme calc
_refine_ls_wR_factor_gt 0.0912
_refine_ls_wR_factor_ref 0.0963
_reflns_d_resolution_high 0.7204
_reflns_number_gt 3385
_reflns_number_total 3746
_reflns_threshold_expression >2sigma(I)
_cod_data_source_file 3f.cif
_cod_data_source_block MKW_I_286
_cod_depositor_comments
;Adding full bibliography for
 ./tmp-cod-update-bibliographies-12971/cifs/4029264.cif.
;
_cod_original_sg_symbol_H-M 'P 21 21 21 '
_cod_database_code 4029264
_shelx_title ' Compound MKW_I_286'
_shelx_f_calc_maximum 78.54
_shelx_f_squared_multiplier 1.000

loop_
_symmetry_equiv_pos_as_xyz
'x, y, z'
'-x+1/2, -y, z+1/2'
'x+1/2, -y+1/2, -z'
'-x, y+1/2, -z+1/2'

loop_
_atom_site_label
_atom_site_type_symbol
_atom_site_fract_x
_atom_site_fract_y
_atom_site_fract_z
_atom_site_U_iso_or_equiv
_atom_site_adp_type
_atom_site_occupancy
_atom_site_symmetry_multiplicity
_atom_site_calc_flag
_atom_site_refinement_flags
S1 S 0.60301(11) 0.50162(6) -0.06118(2) 0.03352(14) Uani 1 1 d .
S11 S 0.63522(8) 0.63777(5) 0.186438(19) 0.02412(11) Uani 1 1 d .
C5 C 0.4472(4) 0.4256(2) 0.10972(8) 0.0250(4) Uani 1 1 d .
H5 H 0.3852 0.4607 0.1457 0.030 Uiso 1 1 d R
O12 O 0.7407(3) 0.50466(18) 0.20946(6) 0.0362(4) Uani 1 1 d .
O18 O 0.7797(3) 0.2833(2) 0.13793(9) 0.0410(4) Uani 1 1 d .
H18 H 0.771(6) 0.339(4) 0.1614(15) 0.055(11) Uiso 1 1 d .
C4 C 0.6018(3) 0.5472(2) 0.09215(8) 0.0208(4) Uani 1 1 d .
C17 C 0.5713(4) 0.2786(2) 0.11288(9) 0.0306(5) Uani 1 1 d .
H17A H 0.4816 0.2089 0.1314 0.037 Uiso 1 1 d R
H17B H 0.5996 0.2434 0.0783 0.037 Uiso 1 1 d R
N10 N 0.6963(3) 0.64439(19) 0.12145(6) 0.0240(3) Uani 1 1 d .
C8 C 0.5135(4) 0.4759(2) 0.00164(8) 0.0255(4) Uani 1 1 d .
C9 C 0.6448(4) 0.5532(2) 0.03616(8) 0.0223(4) Uani 1 1 d .
C14 C 0.7808(4) 0.7968(3) 0.26570(10) 0.0385(5) Uani 1 1 d .
H14A H 0.6253 0.8111 0.2748 0.046 Uiso 1 1 d R
H14B H 0.8425 0.6990 0.2803 0.046 Uiso 1 1 d R
H14C H 0.8820 0.8790 0.2803 0.046 Uiso 1 1 d R
C3 C 0.8163(3) 0.6356(2) 0.01072(8) 0.0261(4) Uani 1 1 d .
H3 H 0.9106 0.6927 0.0252 0.031 Uiso 1 1 d R
C15 C 1.0507(4) 0.7657(3) 0.19134(11) 0.0366(5) Uani 1 1 d .
H15A H 1.0771 0.7699 0.1514 0.044 Uiso 1 1 d R
H15B H 1.1430 0.8266 0.2094 0.044 Uiso 1 1 d R
H15C H 1.0984 0.6711 0.2012 0.044 Uiso 1 1 d R
C7 C 0.3145(4) 0.3863(2) 0.01597(9) 0.0324(5) Uani 1 1 d .
H7A H 0.1737 0.4072 -0.0054 0.039 Uiso 1 1 d R
H7B H 0.3497 0.2818 0.0131 0.039 Uiso 1 1 d R
C2 C 0.8147(4) 0.6162(2) -0.04160(9) 0.0334(5) Uani 1 1 d .
H2 H 0.9061 0.6498 -0.0697 0.040 Uiso 1 1 d R
C16 C 0.7106(5) 0.9278(2) 0.18112(11) 0.0386(6) Uani 1 1 d .
H16A H 0.7973 1.0118 0.1906 0.046 Uiso 1 1 d R
H16B H 0.5595 0.9409 0.1926 0.046 Uiso 1 1 d R
H16C H 0.7130 0.9161 0.1440 0.046 Uiso 1 1 d R
C13 C 0.8095(3) 0.7923(2) 0.20634(8) 0.0258(4) Uani 1 1 d .
C6 C 0.2471(4) 0.4156(3) 0.07261(10) 0.0316(5) Uani 1 1 d .
H6A H 0.1582 0.5055 0.0748 0.038 Uiso 1 1 d R
H6B H 0.1420 0.3371 0.0873 0.038 Uiso 1 1 d R

loop_
_atom_site_aniso_label
_atom_site_aniso_U_11
_atom_site_aniso_U_22
_atom_site_aniso_U_33
_atom_site_aniso_U_23
_atom_site_aniso_U_13
_atom_site_aniso_U_12
S1 0.0514(3) 0.0309(2) 0.0183(2) -0.0013(2) -0.0020(2) 0.0034(3)
S11 0.0249(2) 0.0291(2) 0.0183(2) 0.00029(18) -0.00014(18) -0.0024(2)
C5 0.0260(9) 0.0237(9) 0.0252(10) -0.0023(7) 0.0034(8) -0.0028(8)
O12 0.0523(10) 0.0305(8) 0.0258(8) 0.0061(7) -0.0065(7) 0.0010(8)
O18 0.0380(9) 0.0310(8) 0.0539(12) -0.0003(8) -0.0029(8) 0.0095(8)
C4 0.0219(9) 0.0218(8) 0.0188(9) 0.0022(6) -0.0018(7) 0.0037(7)
C17 0.0424(12) 0.0220(9) 0.0275(11) 0.0022(8) 0.0023(9) -0.0002(9)
N10 0.0280(8) 0.0262(8) 0.0179(8) 0.0026(6) -0.0012(6) -0.0003(7)
C8 0.0329(10) 0.0227(9) 0.0209(9) -0.0008(7) -0.0036(7) 0.0036(8)
C9 0.0260(9) 0.0207(8) 0.0201(9) 0.0022(6) -0.0008(8) 0.0026(8)
C14 0.0387(12) 0.0517(14) 0.0251(11) -0.0117(10) -0.0008(9) -0.0042(11)
C3 0.0309(10) 0.0239(9) 0.0236(9) 0.0045(8) 0.0011(8) -0.0020(9)
C15 0.0254(9) 0.0484(13) 0.0360(12) -0.0104(11) 0.0011(9) -0.0062(10)
C7 0.0322(11) 0.0341(11) 0.0311(11) -0.0058(9) -0.0045(9) -0.0054(9)
C2 0.0432(13) 0.0314(11) 0.0257(11) 0.0056(8) 0.0078(9) 0.0015(10)
C16 0.0443(13) 0.0290(11) 0.0426(15) -0.0036(10) 0.0008(12) -0.0003(10)
C13 0.0238(9) 0.0306(10) 0.0231(9) -0.0051(8) 0.0006(7) -0.0021(8)
C6 0.0276(11) 0.0335(11) 0.0337(13) -0.0034(9) -0.0004(8) -0.0057(9)

loop_
_atom_type_symbol
_atom_type_description
_atom_type_scat_dispersion_real
_atom_type_scat_dispersion_imag
_atom_type_scat_source
C C 0.0033 0.0016 'International Tables Vol C Tables 4.2.6.8 and 6.1.1.4'
H H 0.0000 0.0000 'International Tables Vol C Tables 4.2.6.8 and 6.1.1.4'
N N 0.0061 0.0033 'International Tables Vol C Tables 4.2.6.8 and 6.1.1.4'
O O 0.0106 0.0060 'International Tables Vol C Tables 4.2.6.8 and 6.1.1.4'
S S 0.1246 0.1234 'International Tables Vol C Tables 4.2.6.8 and 6.1.1.4'

loop_
_geom_angle_atom_site_label_1
_geom_angle_atom_site_label_2
_geom_angle_atom_site_label_3
_geom_angle
C8 S1 C2 92.26(11)
O12 S11 N10 108.93(9)
O12 S11 C13 106.17(10)
N10 S11 C13 97.05(9)
C4 C5 C6 109.66(18)
C4 C5 C17 111.25(17)
C6 C5 C17 110.95(17)
C4 C5 H5 104.7
C6 C5 H5 106.8
C17 C5 H5 113.2
C17 O18 H18 108(3)
N10 C4 C9 117.94(17)
N10 C4 C5 126.75(18)
C9 C4 C5 115.30(17)
O18 C17 C5 115.21(18)
O18 C17 H17A 107.0
C5 C17 H17A 109.7
O18 C17 H17B 106.1
C5 C17 H17B 109.3
H17A C17 H17B 109.5
C4 N10 S11 116.66(14)
C9 C8 C7 125.36(19)
C9 C8 S1 110.79(16)
C7 C8 S1 123.81(16)
C8 C9 C3 112.73(18)
C8 C9 C4 120.79(18)
C3 C9 C4 126.48(18)
C13 C14 H14A 110.5
C13 C14 H14B 107.1
H14A C14 H14B 111.9
C13 C14 H14C 108.2
H14A C14 H14C 112.2
H14B C14 H14C 106.7
C2 C3 C9 112.18(19)
C2 C3 H3 121.0
C9 C3 H3 126.8
C13 C15 H15A 112.9
C13 C15 H15B 110.5
H15A C15 H15B 112.8
C13 C15 H15C 111.5
H15A C15 H15C 104.6
H15B C15 H15C 103.9
C8 C7 C6 110.34(18)
C8 C7 H7A 115.0
C6 C7 H7A 105.0
C8 C7 H7B 110.2
C6 C7 H7B 107.3
H7A C7 H7B 108.6
C3 C2 S1 112.02(17)
C3 C2 H2 134.5
S1 C2 H2 113.5
C13 C16 H16A 109.6
C13 C16 H16B 109.8
H16A C16 H16B 109.5
C13 C16 H16C 109.0
H16A C16 H16C 109.5
H16B C16 H16C 109.5
C15 C13 C16 113.2(2)
C15 C13 C14 111.3(2)
C16 C13 C14 110.9(2)
C15 C13 S11 110.43(15)
C16 C13 S11 106.83(15)
C14 C13 S11 103.54(15)
C7 C6 C5 113.20(19)
C7 C6 H6A 110.2
C5 C6 H6A 109.7
C7 C6 H6B 112.8
C5 C6 H6B 107.1
H6A C6 H6B 103.4

loop_
_geom_bond_atom_site_label_1
_geom_bond_atom_site_label_2
_geom_bond_distance
S1 C8 1.717(2)
S1 C2 1.722(3)
S11 O12 1.4955(17)
S11 N10 1.7102(17)
S11 C13 1.832(2)
C5 C4 1.518(3)
C5 C6 1.535(3)
C5 C17 1.541(3)
C5 H5 1.0456
O18 C17 1.406(3)
O18 H18 0.79(4)
C4 N10 1.296(3)
C4 C9 1.462(3)
C17 H17A 0.9599
C17 H17B 0.9601
C8 C9 1.381(3)
C8 C7 1.495(3)
C9 C3 1.433(3)
C14 C13 1.535(3)
C14 H14A 0.9698
C14 H14B 1.0387
C14 H14C 1.0377
C3 C2 1.356(3)
C3 H3 0.8554
C15 C13 1.517(3)
C15 H15A 1.0395
C15 H15B 0.9127
C15 H15C 0.9467
C7 C6 1.534(3)
C7 H7A 1.0252
C7 H7B 0.9824
C2 H2 0.9570
C16 C13 1.521(3)
C16 H16A 0.9600
C16 H16B 0.9600
C16 H16C 0.9600
C6 H6A 0.9827
C6 H6B 1.0276
